data_4113677
loop_
_publ_author_name
'Akira Sekiguchi'
'Takashi Tanaka'
'Masaaki Ichinohe'
'Kimio Akiyama'
'Shozo Tero-Kubota'

_publ_section_title
;
 Bis(tri-tert-butylsilyl)silylene: Triplet Ground State Silylene
;
_journal_name_full 'Journal of the American Chemical Society'
_journal_page_first 4962
_journal_page_last 4963
_journal_paper_doi 10.1021/ja020929e
_journal_volume 125
_journal_year 2003
_chemical_formula_sum 'C30 H64 Si3'
_chemical_formula_weight 509.08
_chemical_name_systematic
;
  4,4-Di-tert-butyl-2,3-diethyl-5,5-dimethyl-1-tri-tert-butylsilyl-
  1,4-disilacyclohex-2-ene
;
_space_group_IT_number 14
_symmetry_cell_setting monoclinic
_symmetry_space_group_name_Hall '-P 2yn'
_symmetry_space_group_name_H-M 'P 1 21/n 1'
_atom_sites_solution_hydrogens geom
_atom_sites_solution_primary direct
_atom_sites_solution_secondary difmap
_audit_creation_method SHELXL-97
_cell_angle_alpha 90.00
_cell_angle_beta 91.7710(10)
_cell_angle_gamma 90.00
_cell_formula_units_Z 4
_cell_length_a 8.6610(2)
_cell_length_b 25.8240(5)
_cell_length_c 14.4820(2)
_cell_measurement_reflns_used 32671
_cell_measurement_temperature 120
_cell_measurement_theta_max 27.90
_cell_measurement_theta_min 2.11
_cell_volume 3237.52(11)
_computing_cell_refinement 'HKL scalepack'
_computing_data_collection 'MacScience Xpress'
_computing_data_reduction Denzo
_computing_molecular_graphics ORTEP
_computing_publication_material CIFTAB
_computing_structure_refinement 'SHELXL-97 (Sheldrick, 1997)'
_computing_structure_solution SIR92
_diffrn_ambient_temperature 120
_diffrn_measured_fraction_theta_full 0.999
_diffrn_measured_fraction_theta_max 0.999
_diffrn_measurement_device_type 'MacScience DIP2030 Image plate'
_diffrn_radiation_monochromator graphite
_diffrn_radiation_source 'rotating anode'
_diffrn_radiation_type MoK\a
_diffrn_radiation_wavelength 0.71070
_diffrn_reflns_av_R_equivalents 0.0180
_diffrn_reflns_av_sigmaI/netI 0.0201
_diffrn_reflns_limit_h_max 11
_diffrn_reflns_limit_h_min 0
_diffrn_reflns_limit_k_max 33
_diffrn_reflns_limit_k_min 0
_diffrn_reflns_limit_l_max 19
_diffrn_reflns_limit_l_min -19
_diffrn_reflns_number 32671
_diffrn_reflns_theta_full 27.90
_diffrn_reflns_theta_max 27.90
_diffrn_reflns_theta_min 2.11
_exptl_absorpt_coefficient_mu 0.162
_exptl_absorpt_correction_type none
_exptl_crystal_colour Colourless
_exptl_crystal_density_diffrn 1.044
_exptl_crystal_description cube
_exptl_crystal_F_000 1144
_exptl_crystal_size_max 0.4
_exptl_crystal_size_mid 0.4
_exptl_crystal_size_min 0.3
_refine_diff_density_max 0.365
_refine_diff_density_min -0.312
_refine_diff_density_rms 0.059
_refine_ls_extinction_coef 0.0221(11)
_refine_ls_extinction_expression Fc^*^=kFc[1+0.001xFc^2^\l^3^/sin(2\q)]^-1/4^
_refine_ls_extinction_method SHELXL
_refine_ls_goodness_of_fit_ref 1.022
_refine_ls_hydrogen_treatment mixed
_refine_ls_matrix_type full
_refine_ls_number_parameters 300
_refine_ls_number_reflns 7742
_refine_ls_number_restraints 0
_refine_ls_restrained_S_all 1.022
_refine_ls_R_factor_all 0.0363
_refine_ls_R_factor_gt 0.0343
_refine_ls_shift/su_max 0.010
_refine_ls_shift/su_mean 0.002
_refine_ls_structure_factor_coef Fsqd
_refine_ls_weighting_details 'calc w=1/[\s^2^(Fo^2^)+(0.0624P)^2^+1.1198P] where P=(Fo^2^+2Fc^2^)/3'
_refine_ls_weighting_scheme calc
_refine_ls_wR_factor_gt 0.0976
_refine_ls_wR_factor_ref 0.0996
_reflns_number_gt 7256
_reflns_number_total 7742
_reflns_threshold_expression >2sigma(I)
_cod_data_source_file ja020929e_3.cif
_cod_data_source_block shelxl
_cod_original_sg_symbol_H-M 'P 21/n '
_cod_database_code 4113677

loop_
_symmetry_equiv_pos_as_xyz
'x, y, z'
'-x+1/2, y+1/2, -z+1/2'
'-x, -y, -z'
'x-1/2, -y-1/2, z-1/2'

loop_
_atom_site_label
_atom_site_type_symbol
_atom_site_fract_x
_atom_site_fract_y
_atom_site_fract_z
_atom_site_U_iso_or_equiv
_atom_site_adp_type
_atom_site_occupancy
_atom_site_symmetry_multiplicity
_atom_site_calc_flag
_atom_site_refinement_flags
Si1 Si 0.58525(3) 0.130828(10) 0.206315(18) 0.01264(8) Uani 1 1 d .
H1 H 0.4239 0.1306 0.2261 0.024(4) Uiso 1 1 d R
Si2 Si 0.66998(3) 0.044866(10) 0.252963(19) 0.01343(8) Uani 1 1 d .
Si3 Si 0.75134(3) 0.245803(10) 0.115796(18) 0.01218(8) Uani 1 1 d .
C1 C 0.33732(14) 0.13756(5) 0.00557(9) 0.0257(2) Uani 1 1 d .
H1A H 0.2736 0.1168 -0.0353 0.039 Uiso 1 1 calc R
H1B H 0.3443 0.1720 -0.0187 0.039 Uiso 1 1 calc R
H1C H 0.2926 0.1387 0.0654 0.039 Uiso 1 1 calc R
C2 C 0.49951(12) 0.11377(4) 0.01413(7) 0.0174(2) Uani 1 1 d .
H2A H 0.4930 0.0788 0.0381 0.021 Uiso 1 1 calc R
H2B H 0.5448 0.1122 -0.0462 0.021 Uiso 1 1 calc R
C3 C 0.60107(11) 0.14687(4) 0.07933(7) 0.01373(18) Uani 1 1 d .
C4 C 0.69273(11) 0.18520(4) 0.04651(7) 0.01434(19) Uani 1 1 d .
C5 C 0.72343(14) 0.18636(4) -0.05788(7) 0.0211(2) Uani 1 1 d .
H5A H 0.6255 0.1844 -0.0921 0.025 Uiso 1 1 calc R
H5B H 0.7714 0.2191 -0.0729 0.025 Uiso 1 1 calc R
C6 C 0.82821(16) 0.14180(5) -0.08910(9) 0.0284(3) Uani 1 1 d .
H6A H 0.8431 0.1445 -0.1543 0.043 Uiso 1 1 calc R
H6B H 0.7804 0.1092 -0.0757 0.043 Uiso 1 1 calc R
H6C H 0.9264 0.1440 -0.0567 0.043 Uiso 1 1 calc R
C7 C 0.75120(13) 0.04920(4) 0.38048(7) 0.0199(2) Uani 1 1 d .
C8 C 0.91382(14) 0.07351(5) 0.38382(8) 0.0257(2) Uani 1 1 d .
H8A H 0.9098 0.1071 0.3553 0.038 Uiso 1 1 calc R
H8B H 0.9835 0.0517 0.3513 0.038 Uiso 1 1 calc R
H8C H 0.9494 0.0769 0.4470 0.038 Uiso 1 1 calc R
C9 C 0.64973(16) 0.08335(5) 0.44213(8) 0.0271(3) Uani 1 1 d .
H9A H 0.6394 0.1172 0.4153 0.041 Uiso 1 1 calc R
H9B H 0.6974 0.0861 0.5027 0.041 Uiso 1 1 calc R
H9C H 0.5495 0.0679 0.4467 0.041 Uiso 1 1 calc R
C10 C 0.76538(16) -0.00441(5) 0.42723(8) 0.0266(2) Uani 1 1 d .
H10A H 0.6660 -0.0209 0.4264 0.040 Uiso 1 1 calc R
H10B H 0.8023 -0.0002 0.4900 0.040 Uiso 1 1 calc R
H10C H 0.8367 -0.0254 0.3943 0.040 Uiso 1 1 calc R
C11 C 0.48673(12) 0.00042(4) 0.24747(8) 0.0189(2) Uani 1 1 d .
C12 C 0.37918(14) 0.01265(5) 0.32743(9) 0.0279(3) Uani 1 1 d .
H12A H 0.4346 0.0081 0.3853 0.042 Uiso 1 1 calc R
H12B H 0.2920 -0.0103 0.3245 0.042 Uiso 1 1 calc R
H12C H 0.3439 0.0478 0.3223 0.042 Uiso 1 1 calc R
C13 C 0.52653(14) -0.05788(4) 0.25242(9) 0.0265(2) Uani 1 1 d .
H13A H 0.5880 -0.0647 0.3074 0.040 Uiso 1 1 calc R
H13B H 0.5834 -0.0675 0.1992 0.040 Uiso 1 1 calc R
H13C H 0.4329 -0.0777 0.2538 0.040 Uiso 1 1 calc R
C14 C 0.38812(13) 0.00863(4) 0.15801(8) 0.0225(2) Uani 1 1 d .
H14A H 0.4495 0.0015 0.1054 0.034 Uiso 1 1 calc R
H14B H 0.3526 0.0438 0.1552 0.034 Uiso 1 1 calc R
H14C H 0.3009 -0.0143 0.1577 0.034 Uiso 1 1 calc R
C15 C 0.83006(12) 0.02042(4) 0.17138(7) 0.0178(2) Uani 1 1 d .
C16 C 0.92092(14) -0.02699(5) 0.20881(9) 0.0248(2) Uani 1 1 d .
H16A H 0.8503 -0.0546 0.2210 0.037 Uiso 1 1 calc R
H16B H 0.9761 -0.0177 0.2649 0.037 Uiso 1 1 calc R
H16C H 0.9929 -0.0381 0.1638 0.037 Uiso 1 1 calc R
C17 C 0.75983(14) 0.00512(5) 0.07625(8) 0.0233(2) Uani 1 1 d .
H17A H 0.6864 -0.0223 0.0837 0.035 Uiso 1 1 calc R
H17B H 0.8404 -0.0064 0.0371 0.035 Uiso 1 1 calc R
H17C H 0.7089 0.0346 0.0486 0.035 Uiso 1 1 calc R
C18 C 0.94644(13) 0.06434(5) 0.15264(8) 0.0232(2) Uani 1 1 d .
H18A H 0.9942 0.0755 0.2100 0.035 Uiso 1 1 calc R
H18B H 0.8931 0.0930 0.1239 0.035 Uiso 1 1 calc R
H18C H 1.0243 0.0518 0.1125 0.035 Uiso 1 1 calc R
C19 C 0.65434(12) 0.24045(4) 0.23387(7) 0.01443(19) Uani 1 1 d .
C20 C 0.68188(12) 0.18515(4) 0.27373(7) 0.0170(2) Uani 1 1 d .
H20A H 0.6455 0.1843 0.3364 0.020 Uiso 1 1 calc R
H20B H 0.7922 0.1786 0.2769 0.020 Uiso 1 1 calc R
C21 C 0.71972(14) 0.27922(4) 0.30650(7) 0.0209(2) Uani 1 1 d .
H21A H 0.8299 0.2754 0.3122 0.031 Uiso 1 1 calc R
H21B H 0.6749 0.2724 0.3651 0.031 Uiso 1 1 calc R
H21C H 0.6950 0.3139 0.2873 0.031 Uiso 1 1 calc R
C22 C 0.47751(13) 0.24834(4) 0.22742(8) 0.0198(2) Uani 1 1 d .
H22A H 0.4331 0.2249 0.1826 0.030 Uiso 1 1 calc R
H22B H 0.4550 0.2833 0.2091 0.030 Uiso 1 1 calc R
H22C H 0.4346 0.2417 0.2866 0.030 Uiso 1 1 calc R
C23 C 0.97361(12) 0.25279(4) 0.13165(8) 0.0187(2) Uani 1 1 d .
C24 C 1.04141(13) 0.21257(5) 0.20054(9) 0.0257(2) Uani 1 1 d .
H24A H 0.9965 0.2174 0.2597 0.039 Uiso 1 1 calc R
H24B H 1.1513 0.2170 0.2064 0.039 Uiso 1 1 calc R
H24C H 1.0186 0.1783 0.1783 0.039 Uiso 1 1 calc R
C25 C 1.05108(14) 0.24246(5) 0.03905(9) 0.0271(3) Uani 1 1 d .
H25A H 1.0125 0.2666 -0.0065 0.041 Uiso 1 1 calc R
H25B H 1.0281 0.2078 0.0190 0.041 Uiso 1 1 calc R
H25C H 1.1609 0.2465 0.0470 0.041 Uiso 1 1 calc R
C26 C 1.02625(13) 0.30702(5) 0.16487(9) 0.0249(2) Uani 1 1 d .
H26A H 0.9852 0.3328 0.1232 0.037 Uiso 1 1 calc R
H26B H 1.1370 0.3087 0.1664 0.037 Uiso 1 1 calc R
H26C H 0.9893 0.3132 0.2257 0.037 Uiso 1 1 calc R
C27 C 0.66414(12) 0.30472(4) 0.04614(7) 0.0174(2) Uani 1 1 d .
C28 C 0.76104(15) 0.32505(5) -0.03422(8) 0.0262(2) Uani 1 1 d .
H28A H 0.8618 0.3348 -0.0109 0.039 Uiso 1 1 calc R
H28B H 0.7107 0.3546 -0.0618 0.039 Uiso 1 1 calc R
H28C H 0.7707 0.2983 -0.0797 0.039 Uiso 1 1 calc R
C29 C 0.64242(14) 0.35202(4) 0.11025(8) 0.0219(2) Uani 1 1 d .
H29A H 0.7406 0.3620 0.1373 0.033 Uiso 1 1 calc R
H29B H 0.5733 0.3430 0.1583 0.033 Uiso 1 1 calc R
H29C H 0.5999 0.3804 0.0749 0.033 Uiso 1 1 calc R
C30 C 0.50371(14) 0.29002(4) 0.00419(8) 0.0229(2) Uani 1 1 d .
H30A H 0.4398 0.2771 0.0520 0.034 Uiso 1 1 calc R
H30B H 0.5155 0.2638 -0.0420 0.034 Uiso 1 1 calc R
H30C H 0.4563 0.3201 -0.0235 0.034 Uiso 1 1 calc R

loop_
_atom_site_aniso_label
_atom_site_aniso_U_11
_atom_site_aniso_U_22
_atom_site_aniso_U_33
_atom_site_aniso_U_23
_atom_site_aniso_U_13
_atom_site_aniso_U_12
Si1 0.01357(14) 0.01112(13) 0.01323(14) 0.00046(9) 0.00037(10) -0.00007(9)
Si2 0.01479(14) 0.01113(14) 0.01427(14) 0.00027(9) -0.00128(10) 0.00033(9)
Si3 0.01266(14) 0.01114(13) 0.01274(14) -0.00042(9) 0.00048(10) -0.00085(9)
C1 0.0241(6) 0.0208(5) 0.0314(6) -0.0029(4) -0.0113(5) 0.0020(4)
C2 0.0203(5) 0.0140(4) 0.0178(5) -0.0017(4) -0.0034(4) -0.0016(4)
C3 0.0153(4) 0.0118(4) 0.0139(4) -0.0009(3) -0.0013(3) 0.0016(3)
C4 0.0169(4) 0.0133(4) 0.0128(4) -0.0010(3) 0.0002(3) 0.0014(3)
C5 0.0314(6) 0.0180(5) 0.0142(5) -0.0007(4) 0.0043(4) -0.0038(4)
C6 0.0368(7) 0.0248(6) 0.0243(6) -0.0070(5) 0.0118(5) -0.0033(5)
C7 0.0282(6) 0.0149(5) 0.0164(5) 0.0015(4) -0.0044(4) 0.0017(4)
C8 0.0299(6) 0.0207(5) 0.0256(6) -0.0014(4) -0.0123(5) -0.0016(4)
C9 0.0450(7) 0.0211(5) 0.0153(5) 0.0009(4) 0.0017(5) 0.0049(5)
C10 0.0400(7) 0.0184(5) 0.0210(5) 0.0051(4) -0.0063(5) 0.0022(5)
C11 0.0186(5) 0.0153(5) 0.0226(5) 0.0035(4) -0.0014(4) -0.0022(4)
C12 0.0246(6) 0.0294(6) 0.0300(6) 0.0057(5) 0.0065(5) -0.0036(5)
C13 0.0291(6) 0.0148(5) 0.0352(6) 0.0047(4) -0.0061(5) -0.0037(4)
C14 0.0193(5) 0.0189(5) 0.0289(6) 0.0025(4) -0.0060(4) -0.0039(4)
C15 0.0166(5) 0.0157(5) 0.0209(5) -0.0017(4) -0.0005(4) 0.0028(4)
C16 0.0223(5) 0.0199(5) 0.0321(6) -0.0016(4) -0.0024(4) 0.0075(4)
C17 0.0255(5) 0.0234(5) 0.0210(5) -0.0063(4) 0.0000(4) 0.0042(4)
C18 0.0185(5) 0.0224(5) 0.0288(6) -0.0004(4) 0.0039(4) 0.0002(4)
C19 0.0165(4) 0.0124(4) 0.0144(4) -0.0018(3) 0.0010(3) -0.0006(3)
C20 0.0231(5) 0.0138(4) 0.0139(4) 0.0008(4) -0.0015(4) -0.0016(4)
C21 0.0302(6) 0.0168(5) 0.0156(5) -0.0043(4) 0.0012(4) -0.0035(4)
C22 0.0177(5) 0.0171(5) 0.0248(5) -0.0008(4) 0.0070(4) 0.0011(4)
C23 0.0136(4) 0.0184(5) 0.0241(5) -0.0025(4) 0.0015(4) -0.0020(4)
C24 0.0165(5) 0.0245(6) 0.0357(6) -0.0003(5) -0.0052(4) 0.0016(4)
C25 0.0185(5) 0.0299(6) 0.0336(6) -0.0060(5) 0.0091(5) -0.0021(4)
C26 0.0190(5) 0.0215(5) 0.0341(6) -0.0044(5) -0.0005(4) -0.0059(4)
C27 0.0205(5) 0.0130(4) 0.0185(5) 0.0019(4) -0.0019(4) -0.0020(4)
C28 0.0351(6) 0.0198(5) 0.0237(5) 0.0067(4) 0.0027(5) -0.0042(5)
C29 0.0265(5) 0.0128(5) 0.0261(5) -0.0002(4) -0.0035(4) 0.0002(4)
C30 0.0248(5) 0.0176(5) 0.0258(5) 0.0030(4) -0.0092(4) 0.0001(4)

loop_
_atom_type_symbol
_atom_type_description
_atom_type_scat_dispersion_real
_atom_type_scat_dispersion_imag
_atom_type_scat_source
C C 0.0033 0.0016 'International Tables Vol C Tables 4.2.6.8 and 6.1.1.4'
H H 0.0000 0.0000 'International Tables Vol C Tables 4.2.6.8 and 6.1.1.4'
Si Si 0.0817 0.0704 'International Tables Vol C Tables 4.2.6.8 and 6.1.1.4'

loop_
_geom_angle_atom_site_label_1
_geom_angle_atom_site_label_2
_geom_angle_atom_site_label_3
_geom_angle
C20 Si1 C3 107.16(4)
C20 Si1 Si2 114.19(3)
C3 Si1 Si2 116.10(3)
C20 Si1 H1 108.5
C3 Si1 H1 107.2
Si2 Si1 H1 103.2
C15 Si2 C11 112.05(5)
C15 Si2 C7 110.34(5)
C11 Si2 C7 109.80(5)
C15 Si2 Si1 109.95(3)
C11 Si2 Si1 106.68(3)
C7 Si2 Si1 107.87(3)
C4 Si3 C19 106.80(4)
C4 Si3 C23 112.54(4)
C19 Si3 C23 111.02(5)
C4 Si3 C27 105.78(4)
C19 Si3 C27 109.82(5)
C23 Si3 C27 110.68(5)
C2 C1 H1A 109.5
C2 C1 H1B 109.5
H1A C1 H1B 109.5
C2 C1 H1C 109.5
H1A C1 H1C 109.5
H1B C1 H1C 109.5
C3 C2 C1 109.46(8)
C3 C2 H2A 109.8
C1 C2 H2A 109.8
C3 C2 H2B 109.8
C1 C2 H2B 109.8
H2A C2 H2B 108.2
C4 C3 C2 121.33(9)
C4 C3 Si1 123.89(7)
C2 C3 Si1 114.78(7)
C3 C4 C5 118.38(9)
C3 C4 Si3 123.87(7)
C5 C4 Si3 116.46(7)
C6 C5 C4 113.18(9)
C6 C5 H5A 108.9
C4 C5 H5A 108.9
C6 C5 H5B 108.9
C4 C5 H5B 108.9
H5A C5 H5B 107.8
C5 C6 H6A 109.5
C5 C6 H6B 109.5
H6A C6 H6B 109.5
C5 C6 H6C 109.5
H6A C6 H6C 109.5
H6B C6 H6C 109.5
C8 C7 C10 106.93(9)
C8 C7 C9 106.52(9)
C10 C7 C9 107.26(9)
C8 C7 Si2 110.73(8)
C10 C7 Si2 112.55(7)
C9 C7 Si2 112.49(8)
C7 C8 H8A 109.5
C7 C8 H8B 109.5
H8A C8 H8B 109.5
C7 C8 H8C 109.5
H8A C8 H8C 109.5
H8B C8 H8C 109.5
C7 C9 H9A 109.5
C7 C9 H9B 109.5
H9A C9 H9B 109.5
C7 C9 H9C 109.5
H9A C9 H9C 109.5
H9B C9 H9C 109.5
C7 C10 H10A 109.5
C7 C10 H10B 109.5
H10A C10 H10B 109.5
C7 C10 H10C 109.5
H10A C10 H10C 109.5
H10B C10 H10C 109.5
C14 C11 C12 105.71(9)
C14 C11 C13 106.82(9)
C12 C11 C13 107.69(9)
C14 C11 Si2 112.35(7)
C12 C11 Si2 110.94(8)
C13 C11 Si2 112.93(8)
C11 C12 H12A 109.5
C11 C12 H12B 109.5
H12A C12 H12B 109.5
C11 C12 H12C 109.5
H12A C12 H12C 109.5
H12B C12 H12C 109.5
C11 C13 H13A 109.5
C11 C13 H13B 109.5
H13A C13 H13B 109.5
C11 C13 H13C 109.5
H13A C13 H13C 109.5
H13B C13 H13C 109.5
C11 C14 H14A 109.5
C11 C14 H14B 109.5
H14A C14 H14B 109.5
C11 C14 H14C 109.5
H14A C14 H14C 109.5
H14B C14 H14C 109.5
C17 C15 C16 107.05(9)
C17 C15 C18 105.82(9)
C16 C15 C18 108.37(9)
C17 C15 Si2 110.84(7)
C16 C15 Si2 114.03(8)
C18 C15 Si2 110.35(7)
C15 C16 H16A 109.5
C15 C16 H16B 109.5
H16A C16 H16B 109.5
C15 C16 H16C 109.5
H16A C16 H16C 109.5
H16B C16 H16C 109.5
C15 C17 H17A 109.5
C15 C17 H17B 109.5
H17A C17 H17B 109.5
C15 C17 H17C 109.5
H17A C17 H17C 109.5
H17B C17 H17C 109.5
C15 C18 H18A 109.5
C15 C18 H18B 109.5
H18A C18 H18B 109.5
C15 C18 H18C 109.5
H18A C18 H18C 109.5
H18B C18 H18C 109.5
C22 C19 C21 107.28(8)
C22 C19 C20 106.49(8)
C21 C19 C20 107.04(8)
C22 C19 Si3 113.21(7)
C21 C19 Si3 113.28(7)
C20 C19 Si3 109.14(7)
C19 C20 Si1 115.42(7)
C19 C20 H20A 108.4
Si1 C20 H20A 108.4
C19 C20 H20B 108.4
Si1 C20 H20B 108.4
H20A C20 H20B 107.5
C19 C21 H21A 109.5
C19 C21 H21B 109.5
H21A C21 H21B 109.5
C19 C21 H21C 109.5
H21A C21 H21C 109.5
H21B C21 H21C 109.5
C19 C22 H22A 109.5
C19 C22 H22B 109.5
H22A C22 H22B 109.5
C19 C22 H22C 109.5
H22A C22 H22C 109.5
H22B C22 H22C 109.5
C25 C23 C24 106.18(9)
C25 C23 C26 107.20(9)
C24 C23 C26 107.82(9)
C25 C23 Si3 109.75(8)
C24 C23 Si3 111.72(7)
C26 C23 Si3 113.79(7)
C23 C24 H24A 109.5
C23 C24 H24B 109.5
H24A C24 H24B 109.5
C23 C24 H24C 109.5
H24A C24 H24C 109.5
H24B C24 H24C 109.5
C23 C25 H25A 109.5
C23 C25 H25B 109.5
H25A C25 H25B 109.5
C23 C25 H25C 109.5
H25A C25 H25C 109.5
H25B C25 H25C 109.5
C23 C26 H26A 109.5
C23 C26 H26B 109.5
H26A C26 H26B 109.5
C23 C26 H26C 109.5
H26A C26 H26C 109.5
H26B C26 H26C 109.5
C30 C27 C28 106.82(9)
C30 C27 C29 107.74(9)
C28 C27 C29 105.18(9)
C30 C27 Si3 109.77(7)
C28 C27 Si3 116.13(8)
C29 C27 Si3 110.79(7)
C27 C28 H28A 109.5
C27 C28 H28B 109.5
H28A C28 H28B 109.5
C27 C28 H28C 109.5
H28A C28 H28C 109.5
H28B C28 H28C 109.5
C27 C29 H29A 109.5
C27 C29 H29B 109.5
H29A C29 H29B 109.5
C27 C29 H29C 109.5
H29A C29 H29C 109.5
H29B C29 H29C 109.5
C27 C30 H30A 109.5
C27 C30 H30B 109.5
H30A C30 H30B 109.5
C27 C30 H30C 109.5
H30A C30 H30C 109.5
H30B C30 H30C 109.5

loop_
_geom_bond_atom_site_label_1
_geom_bond_atom_site_label_2
_geom_bond_distance
Si1 C20 1.8896(11)
Si1 C3 1.8942(10)
Si1 Si2 2.4274(4)
Si1 H1 1.4348
Si2 C15 1.9539(11)
Si2 C11 1.9582(11)
Si2 C7 1.9590(11)
Si3 C4 1.9188(10)
Si3 C19 1.9332(10)
Si3 C23 1.9401(11)
Si3 C27 1.9635(11)
C1 C2 1.5348(15)
C1 H1A 0.9600
C1 H1B 0.9600
C1 H1C 0.9600
C2 C3 1.5312(13)
C2 H2A 0.9700
C2 H2B 0.9700
C3 C4 1.3635(14)
C4 C5 1.5434(14)
C5 C6 1.5419(16)
C5 H5A 0.9700
C5 H5B 0.9700
C6 H6A 0.9600
C6 H6B 0.9600
C6 H6C 0.9600
C7 C8 1.5413(16)
C7 C10 1.5443(15)
C7 C9 1.5478(16)
C8 H8A 0.9600
C8 H8B 0.9600
C8 H8C 0.9600
C9 H9A 0.9600
C9 H9B 0.9600
C9 H9C 0.9600
C10 H10A 0.9600
C10 H10B 0.9600
C10 H10C 0.9600
C11 C14 1.5442(15)
C11 C12 1.5410(16)
C11 C13 1.5457(15)
C12 H12A 0.9600
C12 H12B 0.9600
C12 H12C 0.9600
C13 H13A 0.9600
C13 H13B 0.9600
C13 H13C 0.9600
C14 H14A 0.9600
C14 H14B 0.9600
C14 H14C 0.9600
C15 C17 1.5403(15)
C15 C16 1.5446(15)
C15 C18 1.5468(15)
C16 H16A 0.9600
C16 H16B 0.9600
C16 H16C 0.9600
C17 H17A 0.9600
C17 H17B 0.9600
C17 H17C 0.9600
C18 H18A 0.9600
C18 H18B 0.9600
C18 H18C 0.9600
C19 C22 1.5450(14)
C19 C21 1.5469(14)
C19 C20 1.5560(14)
C20 H20A 0.9700
C20 H20B 0.9700
C21 H21A 0.9600
C21 H21B 0.9600
C21 H21C 0.9600
C22 H22A 0.9600
C22 H22B 0.9600
C22 H22C 0.9600
C23 C25 1.5413(16)
C23 C24 1.5437(16)
C23 C26 1.5450(15)
C24 H24A 0.9600
C24 H24B 0.9600
C24 H24C 0.9600
C25 H25A 0.9600
C25 H25B 0.9600
C25 H25C 0.9600
C26 H26A 0.9600
C26 H26B 0.9600
C26 H26C 0.9600
C27 C30 1.5465(15)
C27 C28 1.5475(15)
C27 C29 1.5492(15)
C28 H28A 0.9600
C28 H28B 0.9600
C28 H28C 0.9600
C29 H29A 0.9600
C29 H29B 0.9600
C29 H29C 0.9600
C30 H30A 0.9600
C30 H30B 0.9600
C30 H30C 0.9600
